data_1511908
loop_
_publ_author_name
'Nocquet-Thibault, Sophie'
'Retailleau, Pascal'
'Cariou, Kevin'
'Dodd, Robert H.'

_publ_section_title
;
 Iodine(III)-Mediated Umpolung of Bromide Salts for the Ethoxybromination
 of Enamides.
;
_journal_issue 8
_journal_name_full 'Organic letters'
_journal_page_first 1842
_journal_page_last 1845
_journal_paper_doi 10.1021/ol400453b
_journal_volume 15
_journal_year 2013
_chemical_formula_moiety 'C23 H24 Br N O3 S'
_chemical_formula_sum 'C23 H24 Br N O3 S'
_chemical_formula_weight 474.40
_chemical_name_systematic
; 
 rac (2R,3R)
2-bromo-1-ethoxy-2-phenylethyl)-4-methyl-N-phenylbenzenesulfonamide
;
_space_group_IT_number 14
_symmetry_cell_setting monoclinic
_symmetry_space_group_name_Hall '-P 2ybc'
_symmetry_space_group_name_H-M 'P 1 21/c 1'
_atom_sites_solution_hydrogens geom
_atom_sites_solution_primary direct
_atom_sites_solution_secondary difmap
_audit_creation_method SHELXL-97
_cell_angle_alpha 90.00
_cell_angle_beta 103.389(4)
_cell_angle_gamma 90.00
_cell_formula_units_Z 8
_cell_length_a 24.175(5)
_cell_length_b 15.224(3)
_cell_length_c 12.249(2)
_cell_measurement_reflns_used 4967
_cell_measurement_temperature 293(2)
_cell_measurement_theta_max 21.261
_cell_measurement_theta_min 0.407
_cell_volume 4385.6(14)
_computing_cell_refinement 'DENZO (Otwinowski & Minor, 1997); COLLECT (Nonius B.V., 1999)'
_computing_data_collection 'DENZO (Otwinowski & Minor, 1997); COLLECT (Nonius B.V., 1999)'
_computing_data_reduction 'SCALEPACK (Otwinowski & Minor, 1997)'
_computing_molecular_graphics 'PLATON (Spek, 2003)'
_computing_publication_material 'SHELXL97 (Sheldrick, 2008)'
_computing_structure_refinement 'SHELXL97 (Sheldrick, 2008); CRYSTALBUILDER (Welter, 2006)'
_computing_structure_solution 'SIR97 (Altomare et al, 1999)'
_diffrn_ambient_temperature 293(2)
_diffrn_detector_area_resol_mean 9
_diffrn_measured_fraction_theta_full 0.988
_diffrn_measured_fraction_theta_max 0.988
_diffrn_measurement_device_type 'Nonius kappa-CCD diffractometer'
_diffrn_measurement_method 'phi and omega scans'
_diffrn_radiation_monochromator graphite
_diffrn_radiation_type MoK\a
_diffrn_radiation_wavelength 0.71070
_diffrn_reflns_av_R_equivalents 0.0472
_diffrn_reflns_av_sigmaI/netI 0.0587
_diffrn_reflns_limit_h_max 24
_diffrn_reflns_limit_h_min -24
_diffrn_reflns_limit_k_max 15
_diffrn_reflns_limit_k_min -14
_diffrn_reflns_limit_l_max 12
_diffrn_reflns_limit_l_min -12
_diffrn_reflns_number 30678
_diffrn_reflns_theta_full 21.33
_diffrn_reflns_theta_max 21.33
_diffrn_reflns_theta_min 0.87
_diffrn_source 'fine-focus sealed tube'
_diffrn_source_type 'Nonius Kappa CCD'
_diffrn_standards_number 0
_exptl_absorpt_coefficient_mu 1.994
_exptl_absorpt_correction_T_max 0.89
_exptl_absorpt_correction_T_min 0.61
_exptl_absorpt_correction_type multi-scan
_exptl_absorpt_process_details 'Scalepack (Otwinowski & Minor, 1997)'
_exptl_crystal_colour colourless
_exptl_crystal_density_diffrn 1.437
_exptl_crystal_density_method 'not measured'
_exptl_crystal_description platelet
_exptl_crystal_F_000 1952
_exptl_crystal_size_max 0.46
_exptl_crystal_size_mid 0.13
_exptl_crystal_size_min 0.06
_refine_diff_density_max 0.764
_refine_diff_density_min -0.602
_refine_diff_density_rms 0.200
_refine_ls_extinction_coef 0.0089(17)
_refine_ls_extinction_expression Fc^*^=kFc[1+0.001xFc^2^\l^3^/sin(2\q)]^-1/4^
_refine_ls_extinction_method SHELXL
_refine_ls_goodness_of_fit_ref 1.470
_refine_ls_hydrogen_treatment mixed
_refine_ls_matrix_type full
_refine_ls_number_parameters 525
_refine_ls_number_reflns 4863
_refine_ls_number_restraints 0
_refine_ls_restrained_S_all 1.470
_refine_ls_R_factor_all 0.1471
_refine_ls_R_factor_gt 0.1070
_refine_ls_shift/su_max 0.001
_refine_ls_shift/su_mean 0.000
_refine_ls_structure_factor_coef Fsqd
_refine_ls_weighting_details 'calc w=1/[\s^2^(Fo^2^)+(0.2000P)^2^+0.0000P] where P=(Fo^2^+2Fc^2^)/3'
_refine_ls_weighting_scheme calc
_refine_ls_wR_factor_gt 0.3274
_refine_ls_wR_factor_ref 0.3654
_reflns_number_gt 3444
_reflns_number_total 4863
_reflns_threshold_expression >2sigma(I)
_cod_data_source_file ol400453b_si_002.cif
_cod_data_source_block compound_2
_cod_original_sg_symbol_H-M 'P 21/c'
_cod_database_code 1511908

loop_
_symmetry_equiv_pos_as_xyz
'x, y, z'
'-x, y+1/2, -z+1/2'
'-x, -y, -z'
'x, -y-1/2, z-1/2'

loop_
_atom_site_label
_atom_site_type_symbol
_atom_site_fract_x
_atom_site_fract_y
_atom_site_fract_z
_atom_site_U_iso_or_equiv
_atom_site_adp_type
_atom_site_occupancy
_atom_site_symmetry_multiplicity
_atom_site_calc_flag
_atom_site_refinement_flags
Br1 Br 0.00065(8) -0.06938(11) 0.36817(16) 0.0700(8) Uani 1 1 d .
Br2 Br 0.50001(8) 0.07320(11) 0.87224(15) 0.0711(9) Uani 1 1 d .
S1 S 0.12685(18) -0.0029(3) 0.2150(3) 0.0555(12) Uani 1 1 d .
S2 S 0.37414(18) 0.0217(3) 0.6017(3) 0.0576(13) Uani 1 1 d .
O1 O 0.0955(5) -0.0411(7) 0.1145(9) 0.068(3) Uani 1 1 d .
O2 O 0.1743(5) 0.0532(7) 0.2103(10) 0.070(3) Uani 1 1 d .
O3 O 0.0031(4) 0.1360(6) 0.1563(8) 0.054(3) Uani 1 1 d .
O4 O 0.3272(5) -0.0284(8) 0.5451(9) 0.073(3) Uani 1 1 d .
O5 O 0.4103(6) 0.0646(7) 0.5382(11) 0.076(4) Uani 1 1 d .
O6 O 0.4908(4) -0.1303(6) 0.6492(9) 0.060(3) Uani 1 1 d .
N1 N 0.0808(5) 0.0571(8) 0.2659(11) 0.053(3) Uani 1 1 d .
N2 N 0.4170(5) -0.0433(8) 0.6912(10) 0.051(3) Uani 1 1 d .
C1 C 0.0220(7) 0.0570(10) 0.2108(14) 0.055(4) Uani 1 1 d .
H1 H 0.0146 0.0089 0.1561 0.066 Uiso 1 1 calc R
C2 C -0.0171(7) 0.0465(9) 0.2927(13) 0.054(4) Uani 1 1 d .
H2 H -0.0069 0.0923 0.3502 0.064 Uiso 1 1 calc R
C3 C -0.0797(7) 0.0488(9) 0.2496(12) 0.048(4) Uani 1 1 d .
C4 C -0.1038(6) 0.0122(9) 0.1466(13) 0.050(4) Uani 1 1 d .
H4 H -0.0807 -0.0140 0.1048 0.061 Uiso 1 1 calc R
C5 C -0.1623(8) 0.0142(10) 0.1049(17) 0.069(5) Uani 1 1 d .
H5 H -0.1773 -0.0071 0.0330 0.083 Uiso 1 1 calc R
C6 C -0.1975(8) 0.0452(12) 0.1638(19) 0.073(5) Uani 1 1 d .
H6 H -0.2367 0.0410 0.1367 0.088 Uiso 1 1 calc R
C7 C -0.1745(8) 0.0841(11) 0.2673(19) 0.072(5) Uani 1 1 d .
H7 H -0.1984 0.1091 0.3083 0.087 Uiso 1 1 calc R
C8 C -0.1168(9) 0.0857(10) 0.3088(13) 0.062(5) Uani 1 1 d .
H8 H -0.1021 0.1120 0.3779 0.075 Uiso 1 1 calc R
C9 C 0.0186(7) 0.1421(10) 0.0508(14) 0.064(5) Uani 1 1 d .
H9A H 0.0060 0.0899 0.0066 0.077 Uiso 1 1 calc .
H9B H 0.0596 0.1457 0.0630 0.077 Uiso 1 1 calc .
C10 C -0.0075(7) 0.2200(11) -0.0101(14) 0.074(5) Uani 1 1 d .
H10A H -0.0476 0.2197 -0.0142 0.110 Uiso 1 1 calc R
H10B H -0.0011 0.2196 -0.0846 0.110 Uiso 1 1 calc R
H10C H 0.0092 0.2719 0.0286 0.110 Uiso 1 1 calc R
C11 C 0.1052(6) 0.1208(10) 0.3534(12) 0.047(4) Uani 1 1 d .
C12 C 0.1136(8) 0.2069(10) 0.3252(17) 0.074(5) Uani 1 1 d .
H12 H 0.1045 0.2267 0.2514 0.088 Uiso 1 1 calc R
C13 C 0.1366(7) 0.2616(12) 0.4152(19) 0.075(5) Uani 1 1 d .
H13 H 0.1425 0.3203 0.4001 0.090 Uiso 1 1 calc R
C14 C 0.1507(7) 0.2348(17) 0.5223(18) 0.085(6) Uani 1 1 d .
H14 H 0.1669 0.2746 0.5783 0.102 Uiso 1 1 calc R
C15 C 0.1417(9) 0.1490(15) 0.5512(17) 0.091(6) Uani 1 1 d .
H15 H 0.1500 0.1297 0.6252 0.109 Uiso 1 1 calc R
C16 C 0.1195(7) 0.0939(13) 0.4617(15) 0.065(5) Uani 1 1 d .
H16 H 0.1140 0.0351 0.4769 0.078 Uiso 1 1 calc R
C17 C 0.1509(7) -0.0863(10) 0.3130(14) 0.056(4) Uani 1 1 d .
C18 C 0.2018(7) -0.0773(10) 0.3940(16) 0.059(5) Uani 1 1 d .
H18 H 0.2244 -0.0278 0.3945 0.071 Uiso 1 1 calc R
C19 C 0.2182(7) -0.1425(11) 0.4732(14) 0.061(4) Uani 1 1 d .
H19 H 0.2508 -0.1337 0.5298 0.073 Uiso 1 1 calc R
C20 C 0.1886(7) -0.2203(10) 0.4722(15) 0.069(5) Uani 1 1 d .
C21 C 0.1388(7) -0.2305(10) 0.3859(13) 0.057(4) Uani 1 1 d .
H21 H 0.1178 -0.2822 0.3817 0.069 Uiso 1 1 calc R
C22 C 0.1209(7) -0.1655(10) 0.3084(12) 0.056(4) Uani 1 1 d .
H22 H 0.0884 -0.1741 0.2517 0.067 Uiso 1 1 calc R
C23 C 0.2069(9) -0.2894(11) 0.5576(17) 0.091(6) Uani 1 1 d .
H23A H 0.2445 -0.3089 0.5557 0.136 Uiso 1 1 calc R
H23B H 0.1810 -0.3381 0.5420 0.136 Uiso 1 1 calc R
H23C H 0.2073 -0.2662 0.6306 0.136 Uiso 1 1 calc R
C24 C 0.4769(7) -0.0515(10) 0.6941(13) 0.054(4) Uani 1 1 d .
H24 H 0.4869 -0.0037 0.6486 0.065 Uiso 1 1 calc R
C25 C 0.5141(6) -0.0418(10) 0.8125(13) 0.054(4) Uani 1 1 d .
H25 H 0.5033 -0.0874 0.8602 0.065 Uiso 1 1 calc R
C26 C 0.5779(7) -0.0473(10) 0.8221(13) 0.051(4) Uani 1 1 d .
C27 C 0.6115(8) -0.0868(11) 0.9111(13) 0.058(5) Uani 1 1 d .
H27 H 0.5955 -0.1134 0.9647 0.070 Uiso 1 1 calc R
C28 C 0.6706(9) -0.0882(14) 0.9240(17) 0.083(6) Uani 1 1 d .
H28 H 0.6932 -0.1175 0.9848 0.100 Uiso 1 1 calc R
C29 C 0.6953(9) -0.0468(14) 0.848(2) 0.090(7) Uani 1 1 d .
H29 H 0.7346 -0.0455 0.8576 0.108 Uiso 1 1 calc R
C30 C 0.6604(8) -0.0083(14) 0.7601(18) 0.081(6) Uani 1 1 d .
H30 H 0.6759 0.0204 0.7071 0.097 Uiso 1 1 calc R
C31 C 0.6024(8) -0.0101(11) 0.7460(15) 0.070(5) Uani 1 1 d .
H31 H 0.5796 0.0151 0.6820 0.084 Uiso 1 1 calc R
C32 C 0.4742(7) -0.1330(10) 0.5287(14) 0.064(5) Uani 1 1 d .
H32A H 0.4920 -0.0850 0.4974 0.077 Uiso 1 1 calc .
H32B H 0.4333 -0.1268 0.5039 0.077 Uiso 1 1 calc .
C33 C 0.4920(8) -0.2163(9) 0.4903(13) 0.073(5) Uani 1 1 d .
H33A H 0.5306 -0.2281 0.5286 0.110 Uiso 1 1 calc R
H33B H 0.4892 -0.2135 0.4110 0.110 Uiso 1 1 calc R
H33C H 0.4678 -0.2623 0.5061 0.110 Uiso 1 1 calc R
C34 C 0.3901(7) -0.1051(12) 0.7542(12) 0.056(4) Uani 1 1 d .
C35 C 0.3782(7) -0.0859(13) 0.8502(17) 0.073(6) Uani 1 1 d .
H35 H 0.3878 -0.0300 0.8788 0.088 Uiso 1 1 calc R
C36 C 0.3523(8) -0.1425(17) 0.9136(17) 0.090(6) Uani 1 1 d .
H36 H 0.3445 -0.1258 0.9815 0.108 Uiso 1 1 calc R
C37 C 0.3397(8) -0.2229(16) 0.869(2) 0.094(7) Uani 1 1 d .
H37 H 0.3220 -0.2633 0.9070 0.113 Uiso 1 1 calc R
C38 C 0.3521(9) -0.2471(16) 0.7692(19) 0.094(6) Uani 1 1 d .
H38 H 0.3431 -0.3033 0.7410 0.113 Uiso 1 1 calc R
C39 C 0.3771(8) -0.1899(11) 0.7119(17) 0.078(6) Uani 1 1 d .
H39 H 0.3857 -0.2066 0.6447 0.094 Uiso 1 1 calc R
C40 C 0.3491(7) 0.1015(11) 0.6805(14) 0.057(4) Uani 1 1 d .
C41 C 0.3789(7) 0.1752(12) 0.7128(14) 0.065(5) Uani 1 1 d .
H41 H 0.4127 0.1849 0.6909 0.078 Uiso 1 1 calc R
C42 C 0.3591(8) 0.2383(11) 0.7799(16) 0.074(5) Uani 1 1 d .
H42 H 0.3816 0.2868 0.8062 0.089 Uiso 1 1 calc R
C43 C 0.3081(7) 0.2291(11) 0.8064(13) 0.060(4) Uani 1 1 d .
C44 C 0.2782(8) 0.1531(13) 0.7705(15) 0.075(5) Uani 1 1 d .
H44 H 0.2432 0.1445 0.7881 0.090 Uiso 1 1 calc R
C45 C 0.2982(8) 0.0901(11) 0.7099(15) 0.064(5) Uani 1 1 d .
H45 H 0.2772 0.0392 0.6886 0.076 Uiso 1 1 calc R
C46 C 0.2859(9) 0.2990(12) 0.8797(16) 0.090(6) Uani 1 1 d .
H46A H 0.2484 0.3175 0.8417 0.135 Uiso 1 1 calc R
H46B H 0.3110 0.3487 0.8914 0.135 Uiso 1 1 calc R
H46C H 0.2846 0.2736 0.9508 0.135 Uiso 1 1 calc R

loop_
_atom_site_aniso_label
_atom_site_aniso_U_11
_atom_site_aniso_U_22
_atom_site_aniso_U_33
_atom_site_aniso_U_23
_atom_site_aniso_U_13
_atom_site_aniso_U_12
Br1 0.0682(15) 0.0651(14) 0.0799(15) 0.0204(9) 0.0235(11) 0.0097(8)
Br2 0.0658(15) 0.0718(15) 0.0722(15) -0.0138(9) 0.0088(11) 0.0079(8)
S1 0.054(3) 0.062(3) 0.053(3) -0.006(2) 0.019(2) 0.004(2)
S2 0.050(3) 0.059(3) 0.060(3) 0.009(2) 0.005(2) -0.005(2)
O1 0.076(8) 0.078(7) 0.052(7) -0.021(6) 0.019(6) 0.013(6)
O2 0.050(7) 0.079(8) 0.088(9) 0.002(6) 0.031(6) -0.003(6)
O3 0.050(7) 0.056(7) 0.053(6) 0.017(5) 0.005(5) 0.004(5)
O4 0.047(7) 0.086(8) 0.078(8) 0.006(7) -0.005(6) -0.022(6)
O5 0.079(9) 0.078(8) 0.073(8) 0.023(6) 0.022(7) 0.009(6)
O6 0.055(7) 0.053(7) 0.067(8) -0.012(6) 0.008(6) 0.001(5)
N1 0.039(8) 0.051(8) 0.071(9) -0.006(7) 0.014(7) 0.005(6)
N2 0.043(8) 0.048(7) 0.061(8) 0.021(6) 0.011(7) 0.003(6)
C1 0.051(11) 0.063(11) 0.059(10) -0.001(9) 0.030(9) 0.000(8)
C2 0.067(12) 0.038(8) 0.054(10) -0.004(7) 0.010(9) 0.015(8)
C3 0.066(12) 0.043(8) 0.040(9) 0.000(7) 0.022(9) 0.005(8)
C4 0.045(11) 0.039(9) 0.067(11) -0.022(8) 0.012(8) 0.003(7)
C5 0.065(14) 0.048(10) 0.094(13) -0.002(9) 0.017(12) -0.003(9)
C6 0.057(13) 0.061(11) 0.102(16) 0.002(11) 0.019(12) -0.002(10)
C7 0.045(13) 0.072(12) 0.112(17) 0.011(12) 0.040(12) 0.016(9)
C8 0.088(16) 0.075(12) 0.030(9) -0.005(8) 0.027(9) 0.000(10)
C9 0.071(12) 0.053(10) 0.067(11) 0.013(9) 0.014(9) -0.018(9)
C10 0.081(13) 0.068(13) 0.072(11) 0.009(9) 0.018(10) -0.011(9)
C11 0.058(10) 0.056(11) 0.033(9) -0.013(8) 0.021(7) 0.002(8)
C12 0.086(14) 0.043(11) 0.098(14) -0.005(10) 0.034(11) -0.007(9)
C13 0.075(13) 0.044(10) 0.114(16) -0.026(12) 0.034(12) -0.019(9)
C14 0.053(12) 0.12(2) 0.079(15) -0.049(14) 0.011(10) -0.017(12)
C15 0.093(16) 0.094(17) 0.073(13) -0.027(13) -0.006(11) 0.011(13)
C16 0.048(11) 0.088(12) 0.064(13) -0.017(11) 0.020(9) -0.007(9)
C17 0.056(12) 0.051(10) 0.062(11) -0.006(8) 0.019(9) -0.001(8)
C18 0.056(12) 0.039(10) 0.087(13) -0.010(9) 0.024(11) -0.014(8)
C19 0.041(10) 0.064(12) 0.074(11) -0.010(10) 0.006(9) -0.007(9)
C20 0.063(12) 0.057(12) 0.088(13) -0.030(10) 0.018(11) -0.002(9)
C21 0.060(11) 0.047(10) 0.068(11) -0.003(9) 0.023(9) -0.013(8)
C22 0.058(11) 0.064(11) 0.047(10) -0.022(9) 0.018(8) -0.014(9)
C23 0.113(17) 0.050(12) 0.100(15) 0.008(11) 0.004(13) 0.000(10)
C24 0.069(13) 0.050(10) 0.046(10) 0.013(8) 0.020(9) 0.007(8)
C25 0.048(11) 0.059(10) 0.056(11) -0.002(8) 0.013(8) 0.013(8)
C26 0.058(12) 0.052(9) 0.044(10) -0.002(8) 0.011(9) -0.006(8)
C27 0.068(14) 0.068(11) 0.035(10) 0.003(8) 0.006(9) -0.008(9)
C28 0.045(13) 0.124(17) 0.074(13) -0.006(12) -0.001(11) 0.011(11)
C29 0.059(14) 0.089(15) 0.12(2) -0.045(14) 0.027(16) -0.015(12)
C30 0.047(14) 0.111(17) 0.086(14) -0.001(12) 0.017(11) -0.012(11)
C31 0.065(14) 0.082(13) 0.061(11) 0.009(10) 0.009(10) 0.010(10)
C32 0.074(12) 0.048(11) 0.069(12) -0.007(8) 0.014(9) -0.014(8)
C33 0.105(15) 0.044(11) 0.069(11) -0.022(8) 0.016(10) -0.005(9)
C34 0.056(11) 0.079(12) 0.033(9) 0.026(9) 0.011(8) -0.004(9)
C35 0.031(10) 0.104(15) 0.078(15) 0.023(11) 0.000(10) -0.010(9)
C36 0.058(13) 0.14(2) 0.078(14) 0.025(15) 0.023(11) 0.009(13)
C37 0.069(14) 0.091(18) 0.118(19) 0.048(15) 0.011(13) -0.013(12)
C38 0.098(17) 0.071(14) 0.109(18) 0.016(14) 0.017(14) -0.024(13)
C39 0.076(13) 0.049(11) 0.099(14) 0.004(11) 0.000(11) -0.018(10)
C40 0.044(11) 0.053(11) 0.072(11) 0.006(9) 0.008(9) 0.006(9)
C41 0.053(11) 0.071(13) 0.070(12) 0.023(10) 0.013(9) -0.006(10)
C42 0.060(13) 0.035(10) 0.117(15) 0.016(11) -0.001(11) -0.020(9)
C43 0.057(12) 0.057(11) 0.059(10) 0.015(9) -0.001(9) -0.008(9)
C44 0.058(12) 0.094(15) 0.068(12) 0.003(11) 0.006(10) 0.003(11)
C45 0.054(13) 0.063(11) 0.069(12) 0.002(9) 0.003(10) -0.010(9)
C46 0.103(16) 0.080(14) 0.084(13) -0.017(11) 0.018(12) 0.013(11)

loop_
_atom_type_symbol
_atom_type_description
_atom_type_scat_dispersion_real
_atom_type_scat_dispersion_imag
_atom_type_scat_source
C C 0.0033 0.0016 'International Tables Vol C Tables 4.2.6.8 and 6.1.1.4'
H H 0.0000 0.0000 'International Tables Vol C Tables 4.2.6.8 and 6.1.1.4'
N N 0.0061 0.0033 'International Tables Vol C Tables 4.2.6.8 and 6.1.1.4'
O O 0.0106 0.0060 'International Tables Vol C Tables 4.2.6.8 and 6.1.1.4'
S S 0.1246 0.1234 'International Tables Vol C Tables 4.2.6.8 and 6.1.1.4'
Br Br -0.2901 2.4595 'International Tables Vol C Tables 4.2.6.8 and 6.1.1.4'

loop_
_geom_angle_atom_site_label_1
_geom_angle_atom_site_label_2
_geom_angle_atom_site_label_3
_geom_angle
O1 S1 O2 118.7(7)
O1 S1 N1 106.3(7)
O2 S1 N1 107.3(7)
O1 S1 C17 109.0(7)
O2 S1 C17 108.4(8)
N1 S1 C17 106.6(7)
O4 S2 O5 119.7(8)
O4 S2 N2 108.2(7)
O5 S2 N2 105.2(7)
O4 S2 C40 107.8(8)
O5 S2 C40 108.2(8)
N2 S2 C40 107.1(7)
C1 O3 C9 111.3(11)
C24 O6 C32 113.3(11)
C1 N1 C11 122.4(12)
C1 N1 S1 120.1(11)
C11 N1 S1 116.4(10)
C24 N2 C34 119.8(12)
C24 N2 S2 122.6(10)
C34 N2 S2 116.7(10)
O3 C1 N1 113.8(12)
O3 C1 C2 102.7(12)
N1 C1 C2 112.8(14)
O3 C1 H1 109.1
N1 C1 H1 109.1
C2 C1 H1 109.1
C3 C2 C1 119.7(13)
C3 C2 Br1 106.2(10)
C1 C2 Br1 107.2(10)
C3 C2 H2 107.8
C1 C2 H2 107.8
Br1 C2 H2 107.8
C4 C3 C8 116.9(15)
C4 C3 C2 119.7(14)
C8 C3 C2 123.4(15)
C3 C4 C5 120.4(15)
C3 C4 H4 119.8
C5 C4 H4 119.8
C6 C5 C4 122.4(18)
C6 C5 H5 118.8
C4 C5 H5 118.8
C5 C6 C7 118.5(18)
C5 C6 H6 120.8
C7 C6 H6 120.8
C8 C7 C6 120.1(16)
C8 C7 H7 119.9
C6 C7 H7 119.9
C7 C8 C3 121.5(16)
C7 C8 H8 119.3
C3 C8 H8 119.3
O3 C9 C10 109.9(14)
O3 C9 H9A 109.7
C10 C9 H9A 109.7
O3 C9 H9B 109.7
C10 C9 H9B 109.7
H9A C9 H9B 108.2
C9 C10 H10A 109.5
C9 C10 H10B 109.5
H10A C10 H10B 109.5
C9 C10 H10C 109.5
H10A C10 H10C 109.5
H10B C10 H10C 109.5
C16 C11 C12 120.8(15)
C16 C11 N1 119.0(14)
C12 C11 N1 120.2(14)
C11 C12 C13 115.2(16)
C11 C12 H12 122.4
C13 C12 H12 122.4
C14 C13 C12 123.9(18)
C14 C13 H13 118.1
C12 C13 H13 118.1
C13 C14 C15 121.2(18)
C13 C14 H14 119.4
C15 C14 H14 119.4
C14 C15 C16 115.1(19)
C14 C15 H15 122.4
C16 C15 H15 122.4
C11 C16 C15 123.8(19)
C11 C16 H16 118.1
C15 C16 H16 118.1
C18 C17 C22 118.4(15)
C18 C17 S1 120.9(12)
C22 C17 S1 120.6(13)
C19 C18 C17 119.4(14)
C19 C18 H18 120.3
C17 C18 H18 120.3
C18 C19 C20 123.1(16)
C18 C19 H19 118.5
C20 C19 H19 118.5
C19 C20 C21 116.8(16)
C19 C20 C23 122.3(17)
C21 C20 C23 120.9(15)
C22 C21 C20 121.0(14)
C22 C21 H21 119.5
C20 C21 H21 119.5
C21 C22 C17 121.1(15)
C21 C22 H22 119.4
C17 C22 H22 119.4
C20 C23 H23A 109.5
C20 C23 H23B 109.5
H23A C23 H23B 109.5
C20 C23 H23C 109.5
H23A C23 H23C 109.5
H23B C23 H23C 109.5
O6 C24 N2 113.4(13)
O6 C24 C25 108.4(12)
N2 C24 C25 112.4(13)
O6 C24 H24 107.5
N2 C24 H24 107.5
C25 C24 H24 107.5
C26 C25 C24 115.6(13)
C26 C25 Br2 106.3(10)
C24 C25 Br2 109.0(10)
C26 C25 H25 108.6
C24 C25 H25 108.6
Br2 C25 H25 108.6
C27 C26 C31 118.1(16)
C27 C26 C25 120.1(15)
C31 C26 C25 121.8(15)
C26 C27 C28 120.7(17)
C26 C27 H27 119.7
C28 C27 H27 119.7
C29 C28 C27 120.7(19)
C29 C28 H28 119.6
C27 C28 H28 119.6
C30 C29 C28 117.1(19)
C30 C29 H29 121.5
C28 C29 H29 121.5
C29 C30 C31 121.7(19)
C29 C30 H30 119.1
C31 C30 H30 119.1
C26 C31 C30 121.6(18)
C26 C31 H31 119.2
C30 C31 H31 119.2
O6 C32 C33 109.0(13)
O6 C32 H32A 109.9
C33 C32 H32A 109.9
O6 C32 H32B 109.9
C33 C32 H32B 109.9
H32A C32 H32B 108.3
C32 C33 H33A 109.5
C32 C33 H33B 109.5
H33A C33 H33B 109.5
C32 C33 H33C 109.5
H33A C33 H33C 109.5
H33B C33 H33C 109.5
C35 C34 C39 117.5(16)
C35 C34 N2 123.3(17)
C39 C34 N2 119.2(16)
C34 C35 C36 126(2)
C34 C35 H35 117.2
C36 C35 H35 117.2
C37 C36 C35 115(2)
C37 C36 H36 122.5
C35 C36 H36 122.5
C36 C37 C38 122(2)
C36 C37 H37 119.1
C38 C37 H37 119.1
C39 C38 C37 121(2)
C39 C38 H38 119.7
C37 C38 H38 119.7
C38 C39 C34 120(2)
C38 C39 H39 120.2
C34 C39 H39 120.2
C41 C40 C45 118.8(16)
C41 C40 S2 120.9(14)
C45 C40 S2 120.3(14)
C40 C41 C42 120.5(16)
C40 C41 H41 119.7
C42 C41 H41 119.7
C43 C42 C41 121.1(15)
C43 C42 H42 119.4
C41 C42 H42 119.4
C42 C43 C44 116.7(17)
C42 C43 C46 121.3(17)
C44 C43 C46 121.9(18)
C45 C44 C43 122.4(18)
C45 C44 H44 118.8
C43 C44 H44 118.8
C44 C45 C40 120.4(17)
C44 C45 H45 119.8
C40 C45 H45 119.8
C43 C46 H46A 109.5
C43 C46 H46B 109.5
H46A C46 H46B 109.5
C43 C46 H46C 109.5
H46A C46 H46C 109.5
H46B C46 H46C 109.5

loop_
_geom_bond_atom_site_label_1
_geom_bond_atom_site_label_2
_geom_bond_distance
Br1 C2 1.992(14)
Br2 C25 1.957(14)
S1 O1 1.413(11)
S1 O2 1.442(12)
S1 N1 1.669(13)
S1 C17 1.752(17)
S2 O4 1.409(11)
S2 O5 1.453(13)
S2 N2 1.651(12)
S2 C40 1.746(18)
O3 C1 1.399(18)
O3 C9 1.430(19)
O6 C24 1.392(18)
O6 C32 1.437(19)
N1 C1 1.43(2)
N1 C11 1.464(19)
N2 C24 1.446(19)
N2 C34 1.461(19)
C1 C2 1.54(2)
C1 H1 0.9800
C2 C3 1.48(2)
C2 H2 0.9800
C3 C4 1.38(2)
C3 C8 1.40(2)
C4 C5 1.39(2)
C4 H4 0.9300
C5 C6 1.32(2)
C5 H5 0.9300
C6 C7 1.39(3)
C6 H6 0.9300
C7 C8 1.37(3)
C7 H7 0.9300
C8 H8 0.9300
C9 C10 1.46(2)
C9 H9A 0.9700
C9 H9B 0.9700
C10 H10A 0.9600
C10 H10B 0.9600
C10 H10C 0.9600
C11 C16 1.35(2)
C11 C12 1.38(2)
C12 C13 1.39(2)
C12 H12 0.9300
C13 C14 1.34(3)
C13 H13 0.9300
C14 C15 1.38(3)
C14 H14 0.9300
C15 C16 1.39(2)
C15 H15 0.9300
C16 H16 0.9300
C17 C18 1.40(2)
C17 C22 1.40(2)
C18 C19 1.38(2)
C18 H18 0.9300
C19 C20 1.38(2)
C19 H19 0.9300
C20 C21 1.42(2)
C20 C23 1.48(2)
C21 C22 1.37(2)
C21 H21 0.9300
C22 H22 0.9300
C23 H23A 0.9600
C23 H23B 0.9600
C23 H23C 0.9600
C24 C25 1.53(2)
C24 H24 0.9800
C25 C26 1.52(2)
C25 H25 0.9800
C26 C27 1.34(2)
C26 C31 1.34(2)
C27 C28 1.40(3)
C27 H27 0.9300
C28 C29 1.37(3)
C28 H28 0.9300
C29 C30 1.34(3)
C29 H29 0.9300
C30 C31 1.37(2)
C30 H30 0.9300
C31 H31 0.9300
C32 C33 1.45(2)
C32 H32A 0.9700
C32 H32B 0.9700
C33 H33A 0.9600
C33 H33B 0.9600
C33 H33C 0.9600
C34 C35 1.31(2)
C34 C39 1.40(2)
C35 C36 1.40(3)
C35 H35 0.9300
C36 C37 1.35(3)
C36 H36 0.9300
C37 C38 1.38(3)
C37 H37 0.9300
C38 C39 1.35(3)
C38 H38 0.9300
C39 H39 0.9300
C40 C41 1.34(2)
C40 C45 1.37(2)
C41 C42 1.42(2)
C41 H41 0.9300
C42 C43 1.35(2)
C42 H42 0.9300
C43 C44 1.38(2)
C43 C46 1.56(2)
C44 C45 1.37(2)
C44 H44 0.9300
C45 H45 0.9300
C46 H46A 0.9600
C46 H46B 0.9600
C46 H46C 0.9600

loop_
_geom_torsion_atom_site_label_1
_geom_torsion_atom_site_label_2
_geom_torsion_atom_site_label_3
_geom_torsion_atom_site_label_4
_geom_torsion
O1 S1 N1 C1 3.7(13)
O2 S1 N1 C1 131.6(11)
C17 S1 N1 C1 -112.5(12)
O1 S1 N1 C11 -164.8(11)
O2 S1 N1 C11 -36.9(13)
C17 S1 N1 C11 79.1(12)
O4 S2 N2 C24 127.3(12)
O5 S2 N2 C24 -1.8(14)
C40 S2 N2 C24 -116.7(13)
O4 S2 N2 C34 -41.6(14)
O5 S2 N2 C34 -170.7(12)
C40 S2 N2 C34 74.4(13)
C9 O3 C1 N1 79.2(16)
C9 O3 C1 C2 -158.6(12)
C11 N1 C1 O3 58.4(18)
S1 N1 C1 O3 -109.3(13)
C11 N1 C1 C2 -58.0(18)
S1 N1 C1 C2 134.3(12)
O3 C1 C2 C3 54.6(17)
N1 C1 C2 C3 177.4(12)
O3 C1 C2 Br1 175.4(9)
N1 C1 C2 Br1 -61.8(14)
C1 C2 C3 C4 36(2)
Br1 C2 C3 C4 -85.1(15)
C1 C2 C3 C8 -144.5(15)
Br1 C2 C3 C8 94.1(15)
C8 C3 C4 C5 1(2)
C2 C3 C4 C5 -179.7(14)
C3 C4 C5 C6 -5(2)
C4 C5 C6 C7 6(3)
C5 C6 C7 C8 -3(3)
C6 C7 C8 C3 0(3)
C4 C3 C8 C7 1(2)
C2 C3 C8 C7 -178.0(15)
C1 O3 C9 C10 173.2(12)
C1 N1 C11 C16 105.9(17)
S1 N1 C11 C16 -85.9(15)
C1 N1 C11 C12 -74.2(19)
S1 N1 C11 C12 94.0(16)
C16 C11 C12 C13 -1(2)
N1 C11 C12 C13 179.5(14)
C11 C12 C13 C14 1(3)
C12 C13 C14 C15 -2(3)
C13 C14 C15 C16 2(3)
C12 C11 C16 C15 2(3)
N1 C11 C16 C15 -178.6(16)
C14 C15 C16 C11 -2(3)
O1 S1 C17 C18 149.4(13)
O2 S1 C17 C18 19.0(15)
N1 S1 C17 C18 -96.2(14)
O1 S1 C17 C22 -27.3(15)
O2 S1 C17 C22 -157.8(12)
N1 S1 C17 C22 87.0(13)
C22 C17 C18 C19 -6(2)
S1 C17 C18 C19 177.0(12)
C17 C18 C19 C20 5(3)
C18 C19 C20 C21 -1(2)
C18 C19 C20 C23 179.8(17)
C19 C20 C21 C22 -1(2)
C23 C20 C21 C22 178.4(15)
C20 C21 C22 C17 -1(2)
C18 C17 C22 C21 4(2)
S1 C17 C22 C21 -178.7(12)
C32 O6 C24 N2 75.0(16)
C32 O6 C24 C25 -159.5(12)
C34 N2 C24 O6 62.7(18)
S2 N2 C24 O6 -105.9(13)
C34 N2 C24 C25 -60.6(18)
S2 N2 C24 C25 130.8(12)
O6 C24 C25 C26 55.4(18)
N2 C24 C25 C26 -178.5(12)
O6 C24 C25 Br2 175.1(10)
N2 C24 C25 Br2 -58.8(15)
C24 C25 C26 C27 -143.3(15)
Br2 C25 C26 C27 95.6(15)
C24 C25 C26 C31 40(2)
Br2 C25 C26 C31 -81.3(17)
C31 C26 C27 C28 0(2)
C25 C26 C27 C28 -176.5(15)
C26 C27 C28 C29 2(3)
C27 C28 C29 C30 -2(3)
C28 C29 C30 C31 0(3)
C27 C26 C31 C30 -3(3)
C25 C26 C31 C30 174.0(16)
C29 C30 C31 C26 3(3)
C24 O6 C32 C33 178.4(13)
C24 N2 C34 C35 102.0(19)
S2 N2 C34 C35 -88.7(17)
C24 N2 C34 C39 -76.6(19)
S2 N2 C34 C39 92.6(17)
C39 C34 C35 C36 -2(3)
N2 C34 C35 C36 179.8(16)
C34 C35 C36 C37 0(3)
C35 C36 C37 C38 1(3)
C36 C37 C38 C39 -1(3)
C37 C38 C39 C34 -1(3)
C35 C34 C39 C38 2(3)
N2 C34 C39 C38 -179.7(16)
O4 S2 C40 C41 -157.8(13)
O5 S2 C40 C41 -27.0(16)
N2 S2 C40 C41 86.0(15)
O4 S2 C40 C45 21.8(16)
O5 S2 C40 C45 152.6(13)
N2 S2 C40 C45 -94.4(14)
C45 C40 C41 C42 3(2)
S2 C40 C41 C42 -177.9(12)
C40 C41 C42 C43 -5(2)
C41 C42 C43 C44 4(2)
C41 C42 C43 C46 -179.5(14)
C42 C43 C44 C45 -1(2)
C46 C43 C44 C45 -177.5(15)
C43 C44 C45 C40 -1(3)
C41 C40 C45 C44 0(2)
S2 C40 C45 C44 -179.2(13)
